data_2014133
loop_
_publ_author_name
'Sofield, Chadwick D.'
'Walter, Marc D.'
'Andersen, Richard A.'

_publ_section_title
;
 Amidobis[\h^5^-1,3-bis(trimethylsilyl)cyclopentadienyl]titanium(III)
;
_journal_issue 9
_journal_name_full 'Acta Crystallographica Section C'
_journal_page_first m465
_journal_page_last m466
_journal_paper_doi 10.1107/S0108270104018840
_journal_volume 60
_journal_year 2004
_chemical_formula_iupac '[Ti (C11 H21 Si2)2 (N H2)]'
_chemical_formula_moiety 'C22 H44 N Si4 Ti'
_chemical_formula_sum 'C22 H44 N Si4 Ti'
_chemical_formula_weight 482.84
_chemical_name_common
;
Amidobis[\h^5^-1,3-bis(trimethylsilyl)cyclopentadienyl]titanium
;
_chemical_name_systematic
;
Amidobis[\h^5^-1,3-bis(trimethylsilyl)cyclopentadienyl]titanium(III)
;
_space_group_IT_number 14
_symmetry_cell_setting monoclinic
_symmetry_space_group_name_Hall '-P 2yn'
_symmetry_space_group_name_H-M 'P 1 21/n 1'
_atom_sites_solution_hydrogens geom
_atom_sites_solution_primary direct
_atom_sites_solution_secondary difmap
_cell_angle_alpha 90.00
_cell_angle_beta 96.4880(10)
_cell_angle_gamma 90.00
_cell_formula_units_Z 4
_cell_length_a 13.0945(3)
_cell_length_b 16.5699(3)
_cell_length_c 13.1869(2)
_cell_measurement_reflns_used 5983
_cell_measurement_temperature 133(2)
_cell_measurement_theta_max 51.15
_cell_measurement_theta_min 2
_cell_volume 2842.90(9)
_computing_cell_refinement 'SAINT (Bruker, 2002)'
_computing_data_collection 'SMART (Bruker, 1999)'
_computing_data_reduction 'SAINT '
_computing_molecular_graphics 'ORTEP-3 (Farrugia, 1997)'
_computing_publication_material SHELXL97
_computing_structure_refinement 'SHELXL97 (Sheldrick, 1997)'
_computing_structure_solution 'SHELXS97 (Sheldrick, 1997)'
_diffrn_ambient_temperature 133(2)
_diffrn_measured_fraction_theta_full 0.980
_diffrn_measured_fraction_theta_max 0.893
_diffrn_measurement_device_type 'Bruker SMART 1K CCD area-detector'
_diffrn_measurement_method \w
_diffrn_radiation_monochromator graphite
_diffrn_radiation_source 'fine-focus sealed tube'
_diffrn_radiation_type MoK\a
_diffrn_radiation_wavelength 0.71073
_diffrn_reflns_av_R_equivalents 0.0590
_diffrn_reflns_av_sigmaI/netI 0.0599
_diffrn_reflns_limit_h_max 13
_diffrn_reflns_limit_h_min -16
_diffrn_reflns_limit_k_max 18
_diffrn_reflns_limit_k_min -20
_diffrn_reflns_limit_l_max 14
_diffrn_reflns_limit_l_min -15
_diffrn_reflns_number 13362
_diffrn_reflns_theta_full 25.00
_diffrn_reflns_theta_max 26.14
_diffrn_reflns_theta_min 1.98
_diffrn_standards_decay_% 0
_diffrn_standards_interval_count 0
_diffrn_standards_number 0
_exptl_absorpt_coefficient_mu 0.478
_exptl_absorpt_correction_T_max 0.9188
_exptl_absorpt_correction_T_min 0.8391
_exptl_absorpt_correction_type multi-scan
_exptl_absorpt_process_details '(Blessing, 1995)'
_exptl_crystal_colour 'dichroic (green/brown)'
_exptl_crystal_density_diffrn 1.128
_exptl_crystal_density_meas ?
_exptl_crystal_density_method 'not measured'
_exptl_crystal_description block
_exptl_crystal_F_000 1044
_exptl_crystal_size_max 0.38
_exptl_crystal_size_mid 0.32
_exptl_crystal_size_min 0.18
_refine_diff_density_max 0.469
_refine_diff_density_min -0.320
_refine_ls_extinction_method none
_refine_ls_goodness_of_fit_ref 1.129
_refine_ls_hydrogen_treatment mixed
_refine_ls_matrix_type full
_refine_ls_number_parameters 273
_refine_ls_number_reflns 5071
_refine_ls_number_restraints 0
_refine_ls_restrained_S_all 1.129
_refine_ls_R_factor_all 0.0828
_refine_ls_R_factor_gt 0.0540
_refine_ls_shift/su_max 0.000
_refine_ls_shift/su_mean 0.000
_refine_ls_structure_factor_coef Fsqd
_refine_ls_weighting_details 'calc w = 1/[\s^2^(Fo^2^)+(0.0201P)^2^+5.0672P] where P=(Fo^2^+2Fc^2^)/3'
_refine_ls_weighting_scheme calc
_refine_ls_wR_factor_gt 0.1000
_refine_ls_wR_factor_ref 0.1132
_reflns_number_gt 3874
_reflns_number_total 5071
_reflns_threshold_expression I>2\s(I)
_cod_data_source_file fa1076.cif
_cod_data_source_block I
_cod_depositor_comments
;
The following automatic conversions were performed:

'_exptl_crystal_density_meas' value 'not measured' was changed to '?'
- the value is perceived as not measured.

Automatic conversion script
Id: cif_fix_values 3008 2015-01-20 13:52:24Z robertas 
;
_cod_original_sg_symbol_H-M 'P 21/n'
_cod_database_code 2014133
_cod_database_fobs_code 2014133

loop_
_symmetry_equiv_pos_as_xyz
'x, y, z'
'-x+1/2, y+1/2, -z+1/2'
'-x, -y, -z'
'x-1/2, -y-1/2, z-1/2'

loop_
_atom_site_label
_atom_site_fract_x
_atom_site_fract_y
_atom_site_fract_z
_atom_site_U_iso_or_equiv
_atom_site_adp_type
_atom_site_calc_flag
_atom_site_refinement_flags
_atom_site_occupancy
_atom_site_disorder_assembly
_atom_site_disorder_group
_atom_site_type_symbol
Ti1 0.01970(4) 0.22140(4) 0.85769(5) 0.01785(16) Uani d . 1 . . Ti
Si1 -0.04813(7) 0.00459(6) 0.75035(8) 0.0241(2) Uani d . 1 . . Si
Si2 0.30932(7) 0.19111(6) 0.90584(8) 0.0256(2) Uani d . 1 . . Si
Si3 0.07909(7) 0.45105(6) 0.83708(8) 0.0234(2) Uani d . 1 . . Si
Si4 -0.25685(7) 0.23428(6) 0.91279(8) 0.0247(2) Uani d . 1 . . Si
N1 0.0049(3) 0.2395(2) 0.7120(3) 0.0316(8) Uani d . 1 . . N
H23A 0.019(3) 0.208(3) 0.665(3) 0.044(13) Uiso d . 1 . . H
H23B -0.018(3) 0.283(3) 0.680(3) 0.050(13) Uiso d . 1 . . H
C1 0.0299(2) 0.0762(2) 0.8373(3) 0.0217(8) Uani d . 1 . . C
C2 0.1227(2) 0.11158(19) 0.8135(3) 0.0214(8) Uani d . 1 . . C
H2 0.1461 0.1097 0.7479 0.026 Uiso calc R 1 . . H
C3 0.1763(2) 0.1501(2) 0.8998(2) 0.0211(7) Uani d . 1 . . C
C4 0.1136(3) 0.1376(2) 0.9799(3) 0.0221(8) Uani d . 1 . . C
H4 0.1289 0.1562 1.0481 0.027 Uiso calc R 1 . . H
C5 0.0256(3) 0.0934(2) 0.9422(3) 0.0241(8) Uani d . 1 . . C
H5 -0.0281 0.0777 0.9809 0.029 Uiso calc R 1 . . H
C6 0.0103(3) 0.36520(19) 0.8918(3) 0.0209(7) Uani d . 1 . . C
C7 -0.0894(3) 0.33583(19) 0.8549(3) 0.0220(8) Uani d . 1 . . C
H7 -0.1272 0.3525 0.7927 0.026 Uiso calc R 1 . . H
C8 -0.1252(2) 0.2785(2) 0.9227(3) 0.0218(7) Uani d . 1 . . C
C9 -0.0453(3) 0.2735(2) 1.0060(3) 0.0236(8) Uani d . 1 . . C
H9 -0.0471 0.2411 1.0652 0.028 Uiso calc R 1 . . H
C10 0.0364(3) 0.32421(19) 0.9866(3) 0.0233(8) Uani d . 1 . . C
H10 0.0991 0.3303 1.0297 0.028 Uiso calc R 1 . . H
C11 0.3222(3) 0.2890(2) 0.9756(3) 0.0335(9) Uani d . 1 . . C
H11A 0.2745 0.3284 0.9410 0.050 Uiso calc R 1 . . H
H11B 0.3928 0.3089 0.9768 0.050 Uiso calc R 1 . . H
H11C 0.3060 0.2811 1.0457 0.050 Uiso calc R 1 . . H
C12 0.3983(3) 0.1167(2) 0.9758(3) 0.0421(11) Uani d . 1 . . C
H12A 0.4693 0.1360 0.9776 0.063 Uiso calc R 1 . . H
H12B 0.3916 0.0645 0.9409 0.063 Uiso calc R 1 . . H
H12C 0.3808 0.1107 1.0458 0.063 Uiso calc R 1 . . H
C13 0.3410(3) 0.2051(2) 0.7725(3) 0.0344(9) Uani d . 1 . . C
H13A 0.2951 0.2458 0.7379 0.052 Uiso calc R 1 . . H
H13B 0.3322 0.1538 0.7356 0.052 Uiso calc R 1 . . H
H13C 0.4124 0.2232 0.7739 0.052 Uiso calc R 1 . . H
C14 0.0186(3) -0.0950(2) 0.7648(3) 0.0321(9) Uani d . 1 . . C
H14A -0.0193 -0.1347 0.7202 0.048 Uiso calc R 1 . . H
H14B 0.0215 -0.1129 0.8359 0.048 Uiso calc R 1 . . H
H14C 0.0885 -0.0896 0.7460 0.048 Uiso calc R 1 . . H
C15 -0.0502(4) 0.0397(3) 0.6168(3) 0.0500(12) Uani d . 1 . . C
H15A -0.0853 -0.0005 0.5707 0.075 Uiso calc R 1 . . H
H15B 0.0204 0.0468 0.6006 0.075 Uiso calc R 1 . . H
H15C -0.0869 0.0912 0.6086 0.075 Uiso calc R 1 . . H
C16 -0.1822(3) -0.0083(2) 0.7822(4) 0.0433(11) Uani d . 1 . . C
H16A -0.2197 0.0426 0.7703 0.065 Uiso calc R 1 . . H
H16B -0.1808 -0.0237 0.8541 0.065 Uiso calc R 1 . . H
H16C -0.2166 -0.0506 0.7390 0.065 Uiso calc R 1 . . H
C17 -0.0222(3) 0.5200(2) 0.7745(3) 0.0374(10) Uani d . 1 . . C
H17A 0.0105 0.5670 0.7467 0.056 Uiso calc R 1 . . H
H17B -0.0669 0.5378 0.8249 0.056 Uiso calc R 1 . . H
H17C -0.0632 0.4912 0.7191 0.056 Uiso calc R 1 . . H
C18 0.1574(3) 0.5047(2) 0.9436(3) 0.0361(10) Uani d . 1 . . C
H18A 0.2041 0.4663 0.9816 0.054 Uiso calc R 1 . . H
H18B 0.1117 0.5283 0.9896 0.054 Uiso calc R 1 . . H
H18C 0.1974 0.5476 0.9156 0.054 Uiso calc R 1 . . H
C19 0.1639(3) 0.4194(2) 0.7403(3) 0.0359(10) Uani d . 1 . . C
H19A 0.1982 0.4668 0.7156 0.054 Uiso calc R 1 . . H
H19B 0.1226 0.3931 0.6831 0.054 Uiso calc R 1 . . H
H19C 0.2157 0.3814 0.7714 0.054 Uiso calc R 1 . . H
C20 -0.3418(3) 0.3054(2) 0.9748(3) 0.0359(10) Uani d . 1 . . C
H20A -0.4127 0.2854 0.9654 0.054 Uiso calc R 1 . . H
H20B -0.3389 0.3589 0.9436 0.054 Uiso calc R 1 . . H
H20C -0.3183 0.3091 1.0479 0.054 Uiso calc R 1 . . H
C21 -0.3045(3) 0.2237(2) 0.7743(3) 0.0346(9) Uani d . 1 . . C
H21A -0.2549 0.1923 0.7402 0.052 Uiso calc R 1 . . H
H21B -0.3125 0.2773 0.7431 0.052 Uiso calc R 1 . . H
H21C -0.3710 0.1959 0.7671 0.052 Uiso calc R 1 . . H
C22 -0.2569(3) 0.1359(2) 0.9812(3) 0.0359(10) Uani d . 1 . . C
H22A -0.2126 0.0976 0.9503 0.054 Uiso calc R 1 . . H
H22B -0.3271 0.1147 0.9761 0.054 Uiso calc R 1 . . H
H22C -0.2310 0.1438 1.0532 0.054 Uiso calc R 1 . . H

loop_
_atom_site_aniso_label
_atom_site_aniso_U_11
_atom_site_aniso_U_22
_atom_site_aniso_U_33
_atom_site_aniso_U_12
_atom_site_aniso_U_13
_atom_site_aniso_U_23
Ti1 0.0200(3) 0.0162(3) 0.0171(3) 0.0006(2) 0.0010(2) 0.0007(3)
Si1 0.0255(5) 0.0172(5) 0.0278(6) -0.0011(4) -0.0053(4) -0.0002(4)
Si2 0.0190(5) 0.0245(5) 0.0322(6) 0.0002(4) -0.0023(4) -0.0043(4)
Si3 0.0223(5) 0.0188(5) 0.0292(6) -0.0011(4) 0.0043(4) 0.0014(4)
Si4 0.0210(5) 0.0246(5) 0.0290(6) -0.0008(4) 0.0051(4) 0.0016(4)
N1 0.049(2) 0.0250(18) 0.0202(18) 0.0087(16) 0.0007(15) 0.0014(15)
C1 0.0223(18) 0.0177(17) 0.024(2) 0.0020(14) -0.0014(15) 0.0016(14)
C2 0.0229(18) 0.0185(17) 0.0230(19) 0.0031(14) 0.0034(15) -0.0002(14)
C3 0.0233(18) 0.0182(18) 0.0207(19) 0.0035(14) -0.0026(15) 0.0011(15)
C4 0.0277(19) 0.0182(17) 0.0190(19) 0.0083(15) -0.0030(15) 0.0001(14)
C5 0.0248(19) 0.0179(18) 0.030(2) 0.0016(15) 0.0023(15) 0.0054(15)
C6 0.0240(18) 0.0137(16) 0.0255(19) 0.0008(14) 0.0046(15) -0.0029(14)
C7 0.0244(18) 0.0178(17) 0.0238(19) 0.0042(14) 0.0034(15) 0.0027(14)
C8 0.0213(18) 0.0203(17) 0.0242(19) 0.0046(15) 0.0044(14) -0.0011(15)
C9 0.0263(19) 0.0244(19) 0.0206(19) 0.0044(15) 0.0044(15) -0.0009(15)
C10 0.0259(19) 0.0172(18) 0.026(2) 0.0024(15) -0.0001(15) -0.0048(15)
C11 0.025(2) 0.036(2) 0.038(2) -0.0010(17) -0.0039(17) -0.0127(18)
C12 0.032(2) 0.037(2) 0.053(3) 0.0071(19) -0.012(2) -0.002(2)
C13 0.032(2) 0.030(2) 0.042(2) -0.0047(17) 0.0096(18) -0.0043(18)
C14 0.035(2) 0.0209(19) 0.038(2) -0.0004(16) -0.0046(18) -0.0030(17)
C15 0.084(3) 0.030(2) 0.031(2) -0.015(2) -0.012(2) -0.0005(19)
C16 0.028(2) 0.030(2) 0.070(3) 0.0014(18) -0.004(2) -0.012(2)
C17 0.035(2) 0.029(2) 0.048(3) -0.0016(18) 0.0021(19) 0.0155(19)
C18 0.041(2) 0.024(2) 0.043(3) -0.0046(18) 0.0019(19) 0.0002(18)
C19 0.033(2) 0.035(2) 0.042(2) -0.0029(18) 0.0124(18) 0.0025(19)
C20 0.025(2) 0.040(2) 0.044(3) 0.0005(18) 0.0083(18) -0.002(2)
C21 0.032(2) 0.038(2) 0.033(2) -0.0046(18) 0.0000(17) -0.0005(19)
C22 0.034(2) 0.033(2) 0.041(2) -0.0033(18) 0.0090(18) 0.0097(19)

loop_
_atom_type_symbol
_atom_type_description
_atom_type_scat_dispersion_real
_atom_type_scat_dispersion_imag
_atom_type_scat_source
C C 0.0033 0.0016 'International Tables Vol C Tables 4.2.6.8 and 6.1.1.4'
H H 0.0000 0.0000 'International Tables Vol C Tables 4.2.6.8 and 6.1.1.4'
N N 0.0061 0.0033 'International Tables Vol C Tables 4.2.6.8 and 6.1.1.4'
Si Si 0.0817 0.0704 'International Tables Vol C Tables 4.2.6.8 and 6.1.1.4'
Ti Ti 0.2776 0.4457 'International Tables Vol C Tables 4.2.6.8 and 6.1.1.4'

loop_
_geom_angle_atom_site_label_1
_geom_angle_atom_site_label_2
_geom_angle_atom_site_label_3
_geom_angle
_geom_angle_publ_flag
N1 Ti1 C4 139.00(14) ?
N1 Ti1 C8 107.69(14) ?
C4 Ti1 C8 111.38(12) ?
N1 Ti1 C7 82.41(14) ?
C4 Ti1 C7 138.26(12) ?
C8 Ti1 C7 34.88(11) ?
N1 Ti1 C2 82.57(14) ?
C4 Ti1 C2 56.74(12) ?
C8 Ti1 C2 153.59(12) ?
C7 Ti1 C2 164.97(12) ?
N1 Ti1 C3 107.24(14) ?
C4 Ti1 C3 34.94(11) ?
C8 Ti1 C3 145.07(12) ?
C7 Ti1 C3 154.55(12) ?
C2 Ti1 C3 34.77(11) ?
N1 Ti1 C9 139.05(14) ?
C4 Ti1 C9 81.95(12) ?
C8 Ti1 C9 35.08(11) ?
C7 Ti1 C9 56.80(12) ?
C2 Ti1 C9 138.12(12) ?
C3 Ti1 C9 111.54(12) ?
N1 Ti1 C5 126.51(14) ?
C4 Ti1 C5 34.43(11) ?
C8 Ti1 C5 99.81(12) ?
C7 Ti1 C5 134.69(12) ?
C2 Ti1 C5 56.39(12) ?
C3 Ti1 C5 57.95(11) ?
C9 Ti1 C5 86.24(12) ?
N1 Ti1 C10 125.81(14) ?
C4 Ti1 C10 86.31(12) ?
C8 Ti1 C10 58.10(12) ?
C7 Ti1 C10 56.61(12) ?
C2 Ti1 C10 135.15(12) ?
C3 Ti1 C10 100.39(12) ?
C9 Ti1 C10 34.20(11) ?
C5 Ti1 C10 107.68(12) ?
N1 Ti1 C1 92.54(13) ?
C4 Ti1 C1 57.47(11) ?
C8 Ti1 C1 119.54(12) ?
C7 Ti1 C1 146.25(12) ?
C2 Ti1 C1 34.28(11) ?
C3 Ti1 C1 58.43(11) ?
C9 Ti1 C1 118.66(12) ?
C5 Ti1 C1 34.26(11) ?
C10 Ti1 C1 141.35(12) ?
N1 Ti1 C6 91.73(14) ?
C4 Ti1 C6 118.89(12) ?
C8 Ti1 C6 58.76(11) ?
C7 Ti1 C6 34.52(11) ?
C2 Ti1 C6 146.95(12) ?
C3 Ti1 C6 120.29(12) ?
C9 Ti1 C6 57.48(12) ?
C5 Ti1 C6 141.47(12) ?
C10 Ti1 C6 34.44(11) ?
C1 Ti1 C6 175.72(12) ?
C15 Si1 C16 109.7(2) ?
C15 Si1 C14 109.3(2) ?
C16 Si1 C14 108.53(18) ?
C15 Si1 C1 109.40(17) ?
C16 Si1 C1 113.40(17) ?
C14 Si1 C1 106.33(16) ?
C11 Si2 C3 111.73(16) ?
C11 Si2 C13 109.86(18) ?
C3 Si2 C13 108.16(16) ?
C11 Si2 C12 108.29(18) ?
C3 Si2 C12 108.00(17) ?
C13 Si2 C12 110.80(19) ?
C19 Si3 C18 109.31(18) ?
C19 Si3 C17 108.59(19) ?
C18 Si3 C17 110.05(18) ?
C19 Si3 C6 113.62(16) ?
C18 Si3 C6 108.60(17) ?
C17 Si3 C6 106.62(16) ?
C22 Si4 C8 111.15(16) ?
C22 Si4 C21 111.86(19) ?
C8 Si4 C21 108.03(16) ?
C22 Si4 C20 107.84(18) ?
C8 Si4 C20 108.21(16) ?
C21 Si4 C20 109.68(18) ?
Ti1 N1 H23A 128(3) y
Ti1 N1 H23B 127(3) y
H23A N1 H23B 105(4) y
Cg1 Ti1 Cg2 137.90(8) y
Cg1 Ti1 N1 111.13(12) y
Cg2 Ti1 N1 110.97(12) y
C2 C1 C5 105.2(3) ?
C2 C1 Si1 123.3(3) ?
C5 C1 Si1 130.2(3) ?
C2 C1 Ti1 70.95(19) ?
C5 C1 Ti1 71.61(19) ?
Si1 C1 Ti1 131.59(16) ?
C1 C2 C3 111.5(3) ?
C1 C2 Ti1 74.77(19) ?
C3 C2 Ti1 72.63(19) ?
C1 C2 H2 124.2 ?
C3 C2 H2 124.2 ?
Ti1 C2 H2 119.9 ?
C2 C3 C4 104.8(3) ?
C2 C3 Si2 125.0(3) ?
C4 C3 Si2 129.5(2) ?
C2 C3 Ti1 72.60(18) ?
C4 C3 Ti1 72.04(18) ?
Si2 C3 Ti1 127.36(16) ?
C5 C4 C3 109.4(3) ?
C5 C4 Ti1 73.91(19) ?
C3 C4 Ti1 73.01(18) ?
C5 C4 H4 125.3 ?
C3 C4 H4 125.3 ?
Ti1 C4 H4 119.5 ?
C4 C5 C1 109.1(3) ?
C4 C5 Ti1 71.66(19) ?
C1 C5 Ti1 74.13(19) ?
C4 C5 H5 125.5 ?
C1 C5 H5 125.5 ?
Ti1 C5 H5 120.5 ?
C7 C6 C10 104.8(3) ?
C7 C6 Si3 126.2(3) ?
C10 C6 Si3 128.3(3) ?
C7 C6 Ti1 70.49(18) ?
C10 C6 Ti1 71.56(18) ?
Si3 C6 Ti1 129.59(16) ?
C8 C7 C6 111.6(3) ?
C8 C7 Ti1 72.34(18) ?
C6 C7 Ti1 74.98(18) ?
C8 C7 H7 124.2 ?
C6 C7 H7 124.2 ?
Ti1 C7 H7 120.0 ?
C7 C8 C9 104.9(3) ?
C7 C8 Si4 125.9(3) ?
C9 C8 Si4 128.4(3) ?
C7 C8 Ti1 72.77(18) ?
C9 C8 Ti1 73.06(18) ?
Si4 C8 Ti1 126.17(17) ?
C10 C9 C8 109.3(3) ?
C10 C9 Ti1 73.55(19) ?
C8 C9 Ti1 71.86(19) ?
C10 C9 H9 125.4 ?
C8 C9 H9 125.4 ?
Ti1 C9 H9 120.9 ?
C9 C10 C6 109.4(3) ?
C9 C10 Ti1 72.25(19) ?
C6 C10 Ti1 74.00(19) ?
C9 C10 H10 125.3 ?
C6 C10 H10 125.3 ?
Ti1 C10 H10 120.2 ?
Si2 C11 H11A 109.5 ?
Si2 C11 H11B 109.5 ?
H11A C11 H11B 109.5 ?
Si2 C11 H11C 109.5 ?
H11A C11 H11C 109.5 ?
H11B C11 H11C 109.5 ?
Si2 C12 H12A 109.5 ?
Si2 C12 H12B 109.5 ?
H12A C12 H12B 109.5 ?
Si2 C12 H12C 109.5 ?
H12A C12 H12C 109.5 ?
H12B C12 H12C 109.5 ?
Si2 C13 H13A 109.5 ?
Si2 C13 H13B 109.5 ?
H13A C13 H13B 109.5 ?
Si2 C13 H13C 109.5 ?
H13A C13 H13C 109.5 ?
H13B C13 H13C 109.5 ?
Si1 C14 H14A 109.5 ?
Si1 C14 H14B 109.5 ?
H14A C14 H14B 109.5 ?
Si1 C14 H14C 109.5 ?
H14A C14 H14C 109.5 ?
H14B C14 H14C 109.5 ?
Si1 C15 H15A 109.5 ?
Si1 C15 H15B 109.5 ?
H15A C15 H15B 109.5 ?
Si1 C15 H15C 109.5 ?
H15A C15 H15C 109.5 ?
H15B C15 H15C 109.5 ?
Si1 C16 H16A 109.5 ?
Si1 C16 H16B 109.5 ?
H16A C16 H16B 109.5 ?
Si1 C16 H16C 109.5 ?
H16A C16 H16C 109.5 ?
H16B C16 H16C 109.5 ?
Si3 C17 H17A 109.5 ?
Si3 C17 H17B 109.5 ?
H17A C17 H17B 109.5 ?
Si3 C17 H17C 109.5 ?
H17A C17 H17C 109.5 ?
H17B C17 H17C 109.5 ?
Si3 C18 H18A 109.5 ?
Si3 C18 H18B 109.5 ?
H18A C18 H18B 109.5 ?
Si3 C18 H18C 109.5 ?
H18A C18 H18C 109.5 ?
H18B C18 H18C 109.5 ?
Si3 C19 H19A 109.5 ?
Si3 C19 H19B 109.5 ?
H19A C19 H19B 109.5 ?
Si3 C19 H19C 109.5 ?
H19A C19 H19C 109.5 ?
H19B C19 H19C 109.5 ?
Si4 C20 H20A 109.5 ?
Si4 C20 H20B 109.5 ?
H20A C20 H20B 109.5 ?
Si4 C20 H20C 109.5 ?
H20A C20 H20C 109.5 ?
H20B C20 H20C 109.5 ?
Si4 C21 H21A 109.5 ?
Si4 C21 H21B 109.5 ?
H21A C21 H21B 109.5 ?
Si4 C21 H21C 109.5 ?
H21A C21 H21C 109.5 ?
H21B C21 H21C 109.5 ?
Si4 C22 H22A 109.5 ?
Si4 C22 H22B 109.5 ?
H22A C22 H22B 109.5 ?
Si4 C22 H22C 109.5 ?
H22A C22 H22C 109.5 ?
H22B C22 H22C 109.5 ?

loop_
_geom_bond_atom_site_label_1
_geom_bond_atom_site_label_2
_geom_bond_site_symmetry_2
_geom_bond_distance
_geom_bond_publ_flag
Ti1 C1 . 2.426(3) y
Ti1 C2 . 2.376(3) y
Ti1 C3 . 2.377(3) y
Ti1 C4 . 2.364(3) y
Ti1 C5 . 2.393(3) y
Ti1 C6 . 2.430(3) y
Ti1 C7 . 2.372(3) y
Ti1 C8 . 2.366(3) y
Ti1 C9 . 2.382(3) y
Ti1 C10 . 2.399(3) y
Ti1 N1 . 1.933(3) y
Ti1 Cg1 . 2.0611(17) y
Ti1 Cg2 . 2.0623(17) y
N1 H23A . 0.85(4) y
N1 H23B . 0.87(5) y
Si1 C15 . 1.851(4) ?
Si1 C16 . 1.863(4) ?
Si1 C14 . 1.866(4) ?
Si1 C1 . 1.872(3) ?
Si2 C11 . 1.863(4) ?
Si2 C3 . 1.863(3) ?
Si2 C13 . 1.866(4) ?
Si2 C12 . 1.867(4) ?
Si3 C19 . 1.860(4) ?
Si3 C18 . 1.868(4) ?
Si3 C17 . 1.870(4) ?
Si3 C6 . 1.871(3) ?
Si4 C22 . 1.862(4) ?
Si4 C8 . 1.864(3) ?
Si4 C21 . 1.870(4) ?
Si4 C20 . 1.871(4) ?
C1 C2 . 1.416(5) ?
C1 C5 . 1.420(5) ?
C2 C3 . 1.420(5) ?
C2 H2 . 0.9500 ?
C3 C4 . 1.423(5) ?
C4 C5 . 1.408(5) ?
C4 H4 . 0.9500 ?
C5 H5 . 0.9500 ?
C6 C7 . 1.426(5) ?
C6 C10 . 1.430(5) ?
C7 C8 . 1.420(5) ?
C7 H7 . 0.9500 ?
C8 C9 . 1.431(5) ?
C9 C10 . 1.406(5) ?
C9 H9 . 0.9500 ?
C10 H10 . 0.9500 ?
C11 H11A . 0.9800 ?
C11 H11B . 0.9800 ?
C11 H11C . 0.9800 ?
C12 H12A . 0.9800 ?
C12 H12B . 0.9800 ?
C12 H12C . 0.9800 ?
C13 H13A . 0.9800 ?
C13 H13B . 0.9800 ?
C13 H13C . 0.9800 ?
C14 H14A . 0.9800 ?
C14 H14B . 0.9800 ?
C14 H14C . 0.9800 ?
C15 H15A . 0.9800 ?
C15 H15B . 0.9800 ?
C15 H15C . 0.9800 ?
C16 H16A . 0.9800 ?
C16 H16B . 0.9800 ?
C16 H16C . 0.9800 ?
C17 H17A . 0.9800 ?
C17 H17B . 0.9800 ?
C17 H17C . 0.9800 ?
C18 H18A . 0.9800 ?
C18 H18B . 0.9800 ?
C18 H18C . 0.9800 ?
C19 H19A . 0.9800 ?
C19 H19B . 0.9800 ?
C19 H19C . 0.9800 ?
C20 H20A . 0.9800 ?
C20 H20B . 0.9800 ?
C20 H20C . 0.9800 ?
C21 H21A . 0.9800 ?
C21 H21B . 0.9800 ?
C21 H21C . 0.9800 ?
C22 H22A . 0.9800 ?
C22 H22B . 0.9800 ?
C22 H22C . 0.9800 ?

loop_
_geom_torsion_atom_site_label_1
_geom_torsion_atom_site_label_2
_geom_torsion_atom_site_label_3
_geom_torsion_atom_site_label_4
_geom_torsion
C15 Si1 C1 C2 -40.2(3)
C16 Si1 C1 C2 -163.0(3)
C14 Si1 C1 C2 77.8(3)
C15 Si1 C1 C5 154.7(3)
C16 Si1 C1 C5 31.9(4)
C14 Si1 C1 C5 -87.3(3)
C15 Si1 C1 Ti1 53.3(3)
C16 Si1 C1 Ti1 -69.5(3)
C14 Si1 C1 Ti1 171.3(2)
N1 Ti1 C1 C2 72.9(2)
C4 Ti1 C1 C2 -77.3(2)
C8 Ti1 C1 C2 -175.13(19)
C7 Ti1 C1 C2 153.0(2)
C3 Ti1 C1 C2 -35.86(19)
C9 Ti1 C1 C2 -134.8(2)
C5 Ti1 C1 C2 -114.1(3)
C10 Ti1 C1 C2 -100.4(2)
N1 Ti1 C1 C5 -173.1(2)
C4 Ti1 C1 C5 36.74(19)
C8 Ti1 C1 C5 -61.1(2)
C7 Ti1 C1 C5 -92.9(3)
C2 Ti1 C1 C5 114.1(3)
C3 Ti1 C1 C5 78.2(2)
C9 Ti1 C1 C5 -20.7(2)
C10 Ti1 C1 C5 13.6(3)
N1 Ti1 C1 Si1 -45.2(2)
C4 Ti1 C1 Si1 164.6(3)
C8 Ti1 C1 Si1 66.9(3)
C7 Ti1 C1 Si1 35.0(4)
C2 Ti1 C1 Si1 -118.0(3)
C3 Ti1 C1 Si1 -153.9(3)
C9 Ti1 C1 Si1 107.2(2)
C5 Ti1 C1 Si1 127.9(3)
C10 Ti1 C1 Si1 141.6(2)
C5 C1 C2 C3 0.0(4)
Si1 C1 C2 C3 -168.3(2)
Ti1 C1 C2 C3 63.9(2)
C5 C1 C2 Ti1 -63.9(2)
Si1 C1 C2 Ti1 127.8(2)
N1 Ti1 C2 C1 -105.7(2)
C4 Ti1 C2 C1 79.6(2)
C8 Ti1 C2 C1 9.6(4)
C7 Ti1 C2 C1 -103.2(5)
C3 Ti1 C2 C1 118.9(3)
C9 Ti1 C2 C1 68.9(3)
C5 Ti1 C2 C1 38.11(19)
C10 Ti1 C2 C1 119.4(2)
C6 Ti1 C2 C1 172.6(2)
N1 Ti1 C2 C3 135.4(2)
C4 Ti1 C2 C3 -39.26(19)
C8 Ti1 C2 C3 -109.4(3)
C7 Ti1 C2 C3 137.8(4)
C9 Ti1 C2 C3 -50.0(3)
C5 Ti1 C2 C3 -80.8(2)
C10 Ti1 C2 C3 0.5(3)
C1 Ti1 C2 C3 -118.9(3)
C6 Ti1 C2 C3 53.7(3)
C1 C2 C3 C4 0.2(4)
Ti1 C2 C3 C4 65.4(2)
C1 C2 C3 Si2 170.9(2)
Ti1 C2 C3 Si2 -123.8(3)
C1 C2 C3 Ti1 -65.2(2)
C11 Si2 C3 C2 140.2(3)
C13 Si2 C3 C2 19.1(3)
C12 Si2 C3 C2 -100.8(3)
C11 Si2 C3 C4 -51.4(4)
C13 Si2 C3 C4 -172.4(3)
C12 Si2 C3 C4 67.6(3)
C11 Si2 C3 Ti1 45.9(3)
C13 Si2 C3 Ti1 -75.2(2)
C12 Si2 C3 Ti1 164.9(2)
N1 Ti1 C3 C2 -46.8(2)
C4 Ti1 C3 C2 112.5(3)
C8 Ti1 C3 C2 132.9(2)
C7 Ti1 C3 C2 -156.1(3)
C9 Ti1 C3 C2 146.63(19)
C5 Ti1 C3 C2 75.9(2)
C10 Ti1 C3 C2 -179.6(2)
C1 Ti1 C3 C2 35.36(19)
C6 Ti1 C3 C2 -149.40(19)
N1 Ti1 C3 C4 -159.3(2)
C8 Ti1 C3 C4 20.4(3)
C7 Ti1 C3 C4 91.4(3)
C2 Ti1 C3 C4 -112.5(3)
C9 Ti1 C3 C4 34.1(2)
C5 Ti1 C3 C4 -36.58(19)
C10 Ti1 C3 C4 67.9(2)
C1 Ti1 C3 C4 -77.1(2)
C6 Ti1 C3 C4 98.1(2)
N1 Ti1 C3 Si2 74.3(2)
C4 Ti1 C3 Si2 -126.4(3)
C8 Ti1 C3 Si2 -106.0(2)
C7 Ti1 C3 Si2 -35.0(4)
C2 Ti1 C3 Si2 121.1(3)
C9 Ti1 C3 Si2 -92.3(2)
C5 Ti1 C3 Si2 -163.0(3)
C10 Ti1 C3 Si2 -58.5(2)
C1 Ti1 C3 Si2 156.5(3)
C6 Ti1 C3 Si2 -28.3(3)
C2 C3 C4 C5 -0.3(4)
Si2 C3 C4 C5 -170.5(2)
Ti1 C3 C4 C5 65.5(2)
C2 C3 C4 Ti1 -65.8(2)
Si2 C3 C4 Ti1 124.0(3)
N1 Ti1 C4 C5 -85.7(3)
C8 Ti1 C4 C5 75.7(2)
C7 Ti1 C4 C5 103.5(2)
C2 Ti1 C4 C5 -77.6(2)
C3 Ti1 C4 C5 -116.7(3)
C9 Ti1 C4 C5 95.1(2)
C10 Ti1 C4 C5 129.2(2)
C1 Ti1 C4 C5 -36.56(19)
C6 Ti1 C4 C5 140.8(2)
N1 Ti1 C4 C3 31.0(3)
C8 Ti1 C4 C3 -167.63(19)
C7 Ti1 C4 C3 -139.8(2)
C2 Ti1 C4 C3 39.06(19)
C9 Ti1 C4 C3 -148.2(2)
C5 Ti1 C4 C3 116.7(3)
C10 Ti1 C4 C3 -114.1(2)
C1 Ti1 C4 C3 80.1(2)
C6 Ti1 C4 C3 -102.5(2)
C3 C4 C5 C1 0.3(4)
Ti1 C4 C5 C1 65.2(2)
C3 C4 C5 Ti1 -64.9(2)
C2 C1 C5 C4 -0.2(4)
Si1 C1 C5 C4 167.0(3)
Ti1 C1 C5 C4 -63.6(2)
C2 C1 C5 Ti1 63.4(2)
Si1 C1 C5 Ti1 -129.4(3)
N1 Ti1 C5 C4 125.5(2)
C8 Ti1 C5 C4 -113.7(2)
C7 Ti1 C5 C4 -114.4(2)
C2 Ti1 C5 C4 78.7(2)
C3 Ti1 C5 C4 37.14(19)
C9 Ti1 C5 C4 -81.2(2)
C10 Ti1 C5 C4 -54.2(2)
C1 Ti1 C5 C4 116.9(3)
C6 Ti1 C5 C4 -62.6(3)
N1 Ti1 C5 C1 8.6(3)
C4 Ti1 C5 C1 -116.9(3)
C8 Ti1 C5 C1 129.4(2)
C7 Ti1 C5 C1 128.7(2)
C2 Ti1 C5 C1 -38.13(19)
C3 Ti1 C5 C1 -79.7(2)
C9 Ti1 C5 C1 161.9(2)
C10 Ti1 C5 C1 -171.10(19)
C6 Ti1 C5 C1 -179.47(19)
C19 Si3 C6 C7 -92.2(3)
C18 Si3 C6 C7 145.9(3)
C17 Si3 C6 C7 27.4(3)
C19 Si3 C6 C10 99.2(3)
C18 Si3 C6 C10 -22.7(4)
C17 Si3 C6 C10 -141.2(3)
C19 Si3 C6 Ti1 1.7(3)
C18 Si3 C6 Ti1 -120.2(2)
C17 Si3 C6 Ti1 121.3(2)
N1 Ti1 C6 C7 73.9(2)
C4 Ti1 C6 C7 -134.6(2)
C8 Ti1 C6 C7 -35.79(19)
C2 Ti1 C6 C7 152.9(2)
C3 Ti1 C6 C7 -174.92(19)
C9 Ti1 C6 C7 -77.3(2)
C5 Ti1 C6 C7 -99.6(2)
C10 Ti1 C6 C7 -113.8(3)
N1 Ti1 C6 C10 -172.3(2)
C4 Ti1 C6 C10 -20.8(2)
C8 Ti1 C6 C10 78.0(2)
C7 Ti1 C6 C10 113.8(3)
C2 Ti1 C6 C10 -93.3(3)
C3 Ti1 C6 C10 -61.1(2)
C9 Ti1 C6 C10 36.43(19)
C5 Ti1 C6 C10 14.2(3)
N1 Ti1 C6 Si3 -47.4(2)
C4 Ti1 C6 Si3 104.1(2)
C8 Ti1 C6 Si3 -157.1(3)
C7 Ti1 C6 Si3 -121.3(3)
C2 Ti1 C6 Si3 31.6(4)
C3 Ti1 C6 Si3 63.8(2)
C9 Ti1 C6 Si3 161.4(3)
C5 Ti1 C6 Si3 139.1(2)
C10 Ti1 C6 Si3 124.9(3)
C10 C6 C7 C8 -0.2(4)
Si3 C6 C7 C8 -171.0(2)
Ti1 C6 C7 C8 63.6(2)
C10 C6 C7 Ti1 -63.9(2)
Si3 C6 C7 Ti1 125.4(3)
N1 Ti1 C7 C8 136.6(2)
C4 Ti1 C7 C8 -49.4(3)
C2 Ti1 C7 C8 134.2(4)
C3 Ti1 C7 C8 -108.8(3)
C9 Ti1 C7 C8 -39.53(19)
C5 Ti1 C7 C8 1.2(3)
C10 Ti1 C7 C8 -80.7(2)
C1 Ti1 C7 C8 53.5(3)
C6 Ti1 C7 C8 -119.0(3)
N1 Ti1 C7 C6 -104.3(2)
C4 Ti1 C7 C6 69.6(3)
C8 Ti1 C7 C6 119.0(3)
C2 Ti1 C7 C6 -106.8(5)
C3 Ti1 C7 C6 10.3(4)
C9 Ti1 C7 C6 79.5(2)
C5 Ti1 C7 C6 120.2(2)
C10 Ti1 C7 C6 38.30(19)
C1 Ti1 C7 C6 172.5(2)
C6 C7 C8 C9 1.3(4)
Ti1 C7 C8 C9 66.5(2)
C6 C7 C8 Si4 172.2(2)
Ti1 C7 C8 Si4 -122.6(3)
C6 C7 C8 Ti1 -65.3(2)
C22 Si4 C8 C7 157.3(3)
C21 Si4 C8 C7 34.2(3)
C20 Si4 C8 C7 -84.5(3)
C22 Si4 C8 C9 -34.0(4)
C21 Si4 C8 C9 -157.0(3)
C20 Si4 C8 C9 84.3(3)
C22 Si4 C8 Ti1 62.9(3)
C21 Si4 C8 Ti1 -60.2(2)
C20 Si4 C8 Ti1 -178.9(2)
N1 Ti1 C8 C7 -45.6(2)
C4 Ti1 C8 C7 147.1(2)
C2 Ti1 C8 C7 -155.3(3)
C3 Ti1 C8 C7 134.7(2)
C9 Ti1 C8 C7 112.1(3)
C5 Ti1 C8 C7 -179.1(2)
C10 Ti1 C8 C7 76.1(2)
C1 Ti1 C8 C7 -149.13(19)
C6 Ti1 C8 C7 35.42(19)
N1 Ti1 C8 C9 -157.7(2)
C4 Ti1 C8 C9 35.0(2)
C7 Ti1 C8 C9 -112.1(3)
C2 Ti1 C8 C9 92.6(3)
C3 Ti1 C8 C9 22.6(3)
C5 Ti1 C8 C9 68.8(2)
C10 Ti1 C8 C9 -36.02(19)
C1 Ti1 C8 C9 98.8(2)
C6 Ti1 C8 C9 -76.7(2)
N1 Ti1 C8 Si4 76.7(2)
C4 Ti1 C8 Si4 -90.6(2)
C7 Ti1 C8 Si4 122.3(3)
C2 Ti1 C8 Si4 -33.0(4)
C3 Ti1 C8 Si4 -103.0(2)
C9 Ti1 C8 Si4 -125.6(3)
C5 Ti1 C8 Si4 -56.8(2)
C10 Ti1 C8 Si4 -161.6(3)
C1 Ti1 C8 Si4 -26.8(3)
C6 Ti1 C8 Si4 157.7(3)
C7 C8 C9 C10 -1.8(4)
Si4 C8 C9 C10 -172.4(2)
Ti1 C8 C9 C10 64.5(2)
C7 C8 C9 Ti1 -66.3(2)
Si4 C8 C9 Ti1 123.1(3)
N1 Ti1 C9 C10 -83.8(3)
C4 Ti1 C9 C10 95.3(2)
C8 Ti1 C9 C10 -117.3(3)
C7 Ti1 C9 C10 -78.0(2)
C2 Ti1 C9 C10 104.4(2)
C3 Ti1 C9 C10 76.4(2)
C5 Ti1 C9 C10 129.7(2)
C1 Ti1 C9 C10 141.17(19)
C6 Ti1 C9 C10 -36.68(19)
N1 Ti1 C9 C8 33.5(3)
C4 Ti1 C9 C8 -147.4(2)
C7 Ti1 C9 C8 39.29(19)
C2 Ti1 C9 C8 -138.3(2)
C3 Ti1 C9 C8 -166.30(19)
C5 Ti1 C9 C8 -113.0(2)
C10 Ti1 C9 C8 117.3(3)
C1 Ti1 C9 C8 -101.5(2)
C6 Ti1 C9 C8 80.7(2)
C8 C9 C10 C6 1.8(4)
Ti1 C9 C10 C6 65.2(2)
C8 C9 C10 Ti1 -63.4(2)
C7 C6 C10 C9 -0.9(4)
Si3 C6 C10 C9 169.6(2)
Ti1 C6 C10 C9 -64.1(2)
C7 C6 C10 Ti1 63.1(2)
Si3 C6 C10 Ti1 -126.4(3)
N1 Ti1 C10 C9 126.5(2)
C4 Ti1 C10 C9 -81.1(2)
C8 Ti1 C10 C9 36.97(19)
C7 Ti1 C10 C9 78.6(2)
C2 Ti1 C10 C9 -113.5(2)
C3 Ti1 C10 C9 -113.2(2)
C5 Ti1 C10 C9 -53.7(2)
C1 Ti1 C10 C9 -61.7(3)
C6 Ti1 C10 C9 117.0(3)
N1 Ti1 C10 C6 9.5(3)
C4 Ti1 C10 C6 161.9(2)
C8 Ti1 C10 C6 -80.1(2)
C7 Ti1 C10 C6 -38.40(19)
C2 Ti1 C10 C6 129.5(2)
C3 Ti1 C10 C6 129.7(2)
C9 Ti1 C10 C6 -117.0(3)
C5 Ti1 C10 C6 -170.77(19)
C1 Ti1 C10 C6 -178.79(19)
